data_1515263
loop_
_publ_author_name
'Park, Jung Su'
'Bejger, Christopher'
'Larsen, Karina R.'
'Nielsen, Kent A.'
'Jana, Atanu'
'Lynch, Vincent M.'
'Jeppesen, Jan O.'
'Kim, Dongho'
'Sessler, Jonathan L.'

_publ_section_title
;
 Synthesis and recognition properties of higher order tetrathiafulvalene
 (TTF) calix[n]pyrroles (n = 4--6)
;
_journal_issue 9
_journal_name_full 'Chemical Science'
_journal_page_first 2685
_journal_paper_doi 10.1039/c2sc20636f
_journal_volume 3
_journal_year 2012
_chemical_formula_moiety 'C90 H66 N4 S24, Cl 1-, C16 H36 N 1+, 4 C H2 Cl2'
_chemical_formula_sum 'C110 H110 Cl9 N7 S24'
_chemical_formula_weight 2618.54
_chemical_name_systematic
;
?
;
_space_group_IT_number 15
_symmetry_cell_setting monoclinic
_symmetry_space_group_name_Hall '-C 2yc'
_symmetry_space_group_name_H-M 'C 1 2/c 1'
_atom_sites_solution_hydrogens geom
_atom_sites_solution_primary direct
_atom_sites_solution_secondary difmap
_audit_creation_method SHELXL-97
_cell_angle_alpha 90.00
_cell_angle_beta 129.585(3)
_cell_angle_gamma 90.00
_cell_formula_units_Z 4
_cell_length_a 31.769(2)
_cell_length_b 20.0818(12)
_cell_length_c 24.852(2)
_cell_measurement_reflns_used 11369
_cell_measurement_temperature 153(2)
_cell_measurement_theta_max 26.0
_cell_measurement_theta_min 2.0
_cell_volume 12219.2(15)
_computing_cell_refinement 'Collect software, Nonius B.V. 1998'
_computing_data_collection 'Collect software, Nonius B.V. 1998'
_computing_data_reduction
;
DENZO and Scalepack (Otwinoski and Minor, 1997)
;
_computing_molecular_graphics 'XP SHELXTL/PC, Siemens Analytical'
_computing_structure_refinement 'XL SHELXTL/PC, Siemens Analytical'
_computing_structure_solution
;

SIR97 - Altomare A., Burla M.C., Camalli M., Cascarano G.L., Giacovazzo C.,
Guagliardi A., Moliterni A.G.G., Polidori G.,Spagna R.
;
_diffrn_ambient_temperature 153(2)
_diffrn_measured_fraction_theta_full 0.992
_diffrn_measured_fraction_theta_max 0.992
_diffrn_measurement_device_type 'Nonius Kappa CCD'
_diffrn_measurement_method \w-scans
_diffrn_radiation_monochromator graphite
_diffrn_radiation_source 'fine-focus sealed tube'
_diffrn_radiation_type MoK\a
_diffrn_radiation_wavelength 0.71075
_diffrn_reflns_av_R_equivalents 0.156
_diffrn_reflns_av_sigmaI/netI 0.3699
_diffrn_reflns_limit_h_max 29
_diffrn_reflns_limit_h_min -37
_diffrn_reflns_limit_k_max 23
_diffrn_reflns_limit_k_min 0
_diffrn_reflns_limit_l_max 29
_diffrn_reflns_limit_l_min 0
_diffrn_reflns_number 86545
_diffrn_reflns_theta_full 25.00
_diffrn_reflns_theta_max 25.00
_diffrn_reflns_theta_min 2.03
_exptl_absorpt_coefficient_mu 0.666
_exptl_absorpt_correction_T_max 1.00
_exptl_absorpt_correction_T_min 0.922
_exptl_absorpt_correction_type multi-scan
_exptl_absorpt_process_details
;
DENZO and Scalepack (Otwinoski and Minor, 1997)
;
_exptl_crystal_density_diffrn 1.423
_exptl_crystal_density_method 'not measured'
_exptl_crystal_F_000 5424
_exptl_crystal_size_max 0.15
_exptl_crystal_size_mid 0.10
_exptl_crystal_size_min 0.10
_platon_squeeze_details
;
;
_refine_diff_density_max 0.499
_refine_diff_density_min -0.402
_refine_diff_density_rms 0.092
_refine_ls_extinction_method none
_refine_ls_goodness_of_fit_ref 1.099
_refine_ls_hydrogen_treatment constr
_refine_ls_matrix_type full
_refine_ls_number_parameters 659
_refine_ls_number_reflns 10665
_refine_ls_number_restraints 438
_refine_ls_restrained_S_all 1.154
_refine_ls_R_factor_all 0.2891
_refine_ls_R_factor_gt 0.1086
_refine_ls_shift/su_max 0.020
_refine_ls_shift/su_mean 0.003
_refine_ls_structure_factor_coef Fsqd
_refine_ls_weighting_details 'calc w=1/[\s^2^(Fo^2^)+(0.0770P)^2^] where P=(Fo^2^+2Fc^2^)/3'
_refine_ls_weighting_scheme calc
_refine_ls_wR_factor_gt 0.2212
_refine_ls_wR_factor_ref 0.2479
_reflns_number_gt 3192
_reflns_number_total 10665
_reflns_threshold_expression >2sigma(I)
_cod_data_source_file c2sc20636f.txt
_cod_data_source_block calix6
_cod_depositor_comments
;
The following automatic conversions were performed:

'_symmetry_cell_setting' value 'Monoclinic' changed to 'monoclinic'
according to
/usr/data/users/saulius/automatic-downloads/retrospective/RSC/lib/dictionaries/cif_core.dic
dictionary named 'cif_core.dic' version 2.4.2 from 2011-04-26.

Automatic conversion script
Id: cif_fix_values 2281 2013-09-26 08:29:07Z andrius 
;
_cod_original_cell_volume 12219.2(14)
_cod_original_sg_symbol_H-M C2/c
_cod_database_code 1515263

loop_
_symmetry_equiv_pos_as_xyz
'x, y, z'
'-x, y, -z+1/2'
'x+1/2, y+1/2, z'
'-x+1/2, y+1/2, -z+1/2'
'-x, -y, -z'
'x, -y, z-1/2'
'-x+1/2, -y+1/2, -z'
'x+1/2, -y+1/2, z-1/2'

loop_
_atom_site_label
_atom_site_type_symbol
_atom_site_fract_x
_atom_site_fract_y
_atom_site_fract_z
_atom_site_U_iso_or_equiv
_atom_site_adp_type
_atom_site_occupancy
_atom_site_symmetry_multiplicity
_atom_site_calc_flag
_atom_site_refinement_flags
S1 S 0.36281(13) 0.24316(14) 0.52554(18) 0.0830(10) Uani 1 1 d U
S2 S 0.35312(12) 0.35717(14) 0.59545(18) 0.0794(10) Uani 1 1 d U
S3 S 0.29890(13) 0.14871(14) 0.55282(18) 0.0817(10) Uani 1 1 d U
S4 S 0.28805(13) 0.25731(14) 0.62442(18) 0.0829(10) Uani 1 1 d U
S5 S 0.29510(11) 0.59813(14) 0.51630(16) 0.0708(9) Uani 1 1 d U
S6 S 0.26964(11) 0.68002(14) 0.39810(16) 0.0686(9) Uani 1 1 d U
S7 S 0.19467(11) 0.66646(15) 0.49653(16) 0.0726(9) Uani 1 1 d U
S8 S 0.16859(12) 0.74555(15) 0.37845(16) 0.0773(10) Uani 1 1 d U
S9 S 0.38258(12) 0.81925(14) 0.36985(17) 0.0772(10) Uani 1 1 d U
S10 S 0.50267(12) 0.84913(13) 0.46811(17) 0.0796(10) Uani 1 1 d U
S11 S 0.36124(14) 0.96959(17) 0.3101(2) 0.1041(12) Uani 1 1 d U
S12 S 0.48072(13) 0.99464(14) 0.40725(17) 0.0833(10) Uani 1 1 d U
N1 N 0.4225(3) 0.4095(4) 0.5153(4) 0.066(2) Uani 1 1 d U
H1N H 0.4388 0.4356 0.5052 0.079 Uiso 1 1 calc R
N2 N 0.3969(3) 0.5679(4) 0.4800(5) 0.072(3) Uani 1 1 d U
H2N H 0.4249 0.5505 0.4856 0.087 Uiso 1 1 calc R
N3 N 0.4715(4) 0.6575(4) 0.4617(4) 0.061(2) Uani 1 1 d U
H3N H 0.4788 0.6150 0.4719 0.073 Uiso 1 1 calc R
C1 C 0.4103(4) 0.3450(5) 0.4963(5) 0.055(3) Uani 1 1 d U
C2 C 0.3870(4) 0.3240(5) 0.5244(6) 0.068(3) Uani 1 1 d U
C3 C 0.3830(4) 0.3749(5) 0.5586(5) 0.059(3) Uani 1 1 d U
C4 C 0.4059(4) 0.4298(5) 0.5532(6) 0.062(3) Uani 1 1 d U
C5 C 0.3376(4) 0.2745(5) 0.5674(5) 0.068(3) Uani 1 1 d U
C6 C 0.3106(4) 0.2327(5) 0.5787(5) 0.073(3) Uani 1 1 d U
C7 C 0.2704(4) 0.1273(5) 0.5915(6) 0.064(3) Uani 1 1 d U
C8 C 0.2518(4) 0.0644(5) 0.5892(6) 0.069(3) Uani 1 1 d U
H8 H 0.2539 0.0299 0.5648 0.083 Uiso 1 1 calc R
C9 C 0.2307(4) 0.0508(6) 0.6211(6) 0.072(3) Uani 1 1 d U
H9 H 0.2178 0.0074 0.6189 0.087 Uiso 1 1 calc R
C10 C 0.2282(4) 0.1003(6) 0.6561(6) 0.072(3) Uani 1 1 d U
H10 H 0.2136 0.0900 0.6787 0.087 Uiso 1 1 calc R
C11 C 0.2460(4) 0.1659(6) 0.6612(5) 0.068(3) Uani 1 1 d U
H11 H 0.2439 0.2001 0.6858 0.082 Uiso 1 1 calc R
C12 C 0.2671(4) 0.1762(5) 0.6269(6) 0.066(3) Uani 1 1 d U
C13 C 0.4154(4) 0.5002(5) 0.5820(6) 0.059(3) Uani 1 1 d U
C14 C 0.3983(4) 0.5056(5) 0.6268(6) 0.076(3) Uani 1 1 d U
H14A H 0.4005 0.5522 0.6400 0.114 Uiso 1 1 calc R
H14B H 0.4228 0.4785 0.6690 0.114 Uiso 1 1 calc R
H14C H 0.3608 0.4895 0.6003 0.114 Uiso 1 1 calc R
C15 C 0.4786(4) 0.5173(5) 0.6318(6) 0.080(4) Uani 1 1 d U
H15A H 0.4927 0.5092 0.6069 0.120 Uiso 1 1 calc R
H15B H 0.4981 0.4890 0.6734 0.120 Uiso 1 1 calc R
H15C H 0.4840 0.5642 0.6457 0.120 Uiso 1 1 calc R
C16 C 0.3832(4) 0.5511(5) 0.5216(6) 0.069(3) Uani 1 1 d U
C17 C 0.3376(4) 0.5899(5) 0.4944(6) 0.055(3) Uani 1 1 d U
C18 C 0.3255(4) 0.6271(5) 0.4400(6) 0.054(3) Uani 1 1 d U
C19 C 0.3629(4) 0.6138(5) 0.4300(6) 0.059(3) Uani 1 1 d U
C20 C 0.2539(4) 0.6569(5) 0.4516(5) 0.058(3) Uani 1 1 d U
C21 C 0.2101(4) 0.6851(5) 0.4424(5) 0.061(3) Uani 1 1 d U
C22 C 0.1354(4) 0.7167(5) 0.4501(6) 0.056(3) Uani 1 1 d U
C23 C 0.1016(4) 0.7215(5) 0.4686(5) 0.064(3) Uani 1 1 d U
H23 H 0.1103 0.6974 0.5074 0.077 Uiso 1 1 calc R
C24 C 0.0567(4) 0.7609(5) 0.4305(6) 0.058(3) Uani 1 1 d U
H24 H 0.0345 0.7660 0.4434 0.070 Uiso 1 1 calc R
C25 C 0.0440(4) 0.7923(5) 0.3746(6) 0.068(3) Uani 1 1 d U
H25 H 0.0114 0.8180 0.3471 0.081 Uiso 1 1 calc R
C26 C 0.0762(4) 0.7896(5) 0.3544(5) 0.057(3) Uani 1 1 d U
H26 H 0.0661 0.8126 0.3143 0.069 Uiso 1 1 calc R
C27 C 0.1231(4) 0.7521(5) 0.3951(6) 0.049(3) Uani 1 1 d U
C28 C 0.3693(5) 0.6395(5) 0.3795(6) 0.066(3) Uani 1 1 d U
C29 C 0.3207(4) 0.6803(5) 0.3229(5) 0.074(3) Uani 1 1 d U
H29A H 0.2877 0.6529 0.2980 0.112 Uiso 1 1 calc R
H29B H 0.3259 0.6958 0.2901 0.112 Uiso 1 1 calc R
H29C H 0.3169 0.7187 0.3438 0.112 Uiso 1 1 calc R
C30 C 0.3742(4) 0.5809(5) 0.3419(6) 0.092(4) Uani 1 1 d U
H30A H 0.3422 0.5519 0.3189 0.138 Uiso 1 1 calc R
H30B H 0.4073 0.5551 0.3765 0.138 Uiso 1 1 calc R
H30C H 0.3762 0.5991 0.3070 0.138 Uiso 1 1 calc R
C31 C 0.4205(4) 0.6823(6) 0.4170(6) 0.062(3) Uani 1 1 d U
C32 C 0.4267(4) 0.7509(6) 0.4140(6) 0.067(3) Uani 1 1 d U
C33 C 0.4823(4) 0.7669(5) 0.4607(5) 0.063(3) Uani 1 1 d U
C34 C 0.5105(4) 0.7059(6) 0.4895(6) 0.070(3) Uani 1 1 d U
C35 C 0.4367(4) 0.8749(5) 0.4007(6) 0.075(3) Uani 1 1 d U
C36 C 0.4262(4) 0.9376(6) 0.3743(6) 0.074(3) Uani 1 1 d U
C37 C 0.3854(5) 1.0486(6) 0.3118(6) 0.084(4) Uani 1 1 d U
C38 C 0.3484(5) 1.0962(7) 0.2675(6) 0.094(4) Uani 1 1 d U
H38 H 0.3104 1.0870 0.2361 0.113 Uiso 1 1 calc R
C39 C 0.3692(6) 1.1617(6) 0.2701(6) 0.100(4) Uani 1 1 d U
H39 H 0.3452 1.1976 0.2430 0.120 Uiso 1 1 calc R
C40 C 0.4245(5) 1.1699(6) 0.3129(6) 0.090(4) Uani 1 1 d U
H40 H 0.4390 1.2117 0.3138 0.108 Uiso 1 1 calc R
C41 C 0.4592(5) 1.1203(6) 0.3540(6) 0.086(4) Uani 1 1 d U
H41 H 0.4975 1.1276 0.3827 0.103 Uiso 1 1 calc R
C42 C 0.4402(5) 1.0591(6) 0.3551(6) 0.075(3) Uani 1 1 d U
C43 C 0.5714(5) 0.6888(6) 0.5402(7) 0.083(4) Uani 1 1 d U
C44 C 0.5844(4) 0.6460(5) 0.5992(6) 0.091(4) Uani 1 1 d U
H44A H 0.5768 0.6710 0.6260 0.137 Uiso 1 1 calc R
H44B H 0.6231 0.6334 0.6299 0.137 Uiso 1 1 calc R
H44C H 0.5618 0.6057 0.5800 0.137 Uiso 1 1 calc R
C45 C 0.6067(4) 0.7567(5) 0.5748(5) 0.081(4) Uani 1 1 d U
H45A H 0.5982 0.7866 0.5378 0.121 Uiso 1 1 calc R
H45B H 0.6458 0.7460 0.6060 0.121 Uiso 1 1 calc R
H45C H 0.5977 0.7787 0.6015 0.121 Uiso 1 1 calc R
N1A N 0.0000 0.3732(6) 0.2500 0.073(4) Uani 1 2 d SU
C1A C 0.0496(5) 0.4165(6) 0.3082(6) 0.090(4) Uani 1 1 d U
H1AA H 0.0381 0.4458 0.3287 0.108 Uiso 1 1 calc R
H1AB H 0.0787 0.3867 0.3456 0.108 Uiso 1 1 calc R
C2A C 0.0733(5) 0.4596(6) 0.2823(6) 0.090(4) Uani 1 1 d U
H2AA H 0.0938 0.4314 0.2734 0.108 Uiso 1 1 calc R
H2AB H 0.0433 0.4819 0.2381 0.108 Uiso 1 1 calc R
C3A C 0.1103(5) 0.5104(6) 0.3366(7) 0.107(4) Uani 1 1 d U
H3AA H 0.1363 0.5265 0.3302 0.129 Uiso 1 1 calc R
H3AB H 0.1316 0.4900 0.3836 0.129 Uiso 1 1 calc R
C4A C 0.0759(6) 0.5703(7) 0.3308(7) 0.157(6) Uani 1 1 d U
H4AA H 0.0518 0.5870 0.2827 0.236 Uiso 1 1 calc R
H4AB H 0.1005 0.6059 0.3625 0.236 Uiso 1 1 calc R
H4AC H 0.0538 0.5553 0.3434 0.236 Uiso 1 1 calc R
C5A C 0.0131(4) 0.3284(5) 0.2118(5) 0.075(3) Uani 1 1 d U
H5AA H -0.0194 0.3008 0.1772 0.090 Uiso 1 1 calc R
H5AB H 0.0200 0.3571 0.1859 0.090 Uiso 1 1 calc R
C6A C 0.0615(5) 0.2829(6) 0.2591(6) 0.084(4) Uani 1 1 d U
H6AA H 0.0956 0.3094 0.2871 0.101 Uiso 1 1 calc R
H6AB H 0.0584 0.2596 0.2915 0.101 Uiso 1 1 calc R
C7A C 0.0637(5) 0.2319(6) 0.2154(6) 0.089(4) Uani 1 1 d U
H7AA H 0.0563 0.2548 0.1748 0.107 Uiso 1 1 calc R
H7AB H 0.1010 0.2131 0.2438 0.107 Uiso 1 1 calc R
C8A C 0.0249(5) 0.1779(6) 0.1904(6) 0.100(4) Uani 1 1 d U
H8AA H 0.0320 0.1550 0.2303 0.150 Uiso 1 1 calc R
H8AB H 0.0288 0.1463 0.1638 0.150 Uiso 1 1 calc R
H8AC H -0.0123 0.1959 0.1603 0.150 Uiso 1 1 calc R
C1B C 0.2973(7) 0.5976(9) 0.6696(9) 0.188(7) Uani 1 1 d U
H1BA H 0.2917 0.6182 0.6292 0.226 Uiso 1 1 calc R
H1BB H 0.2764 0.5554 0.6537 0.226 Uiso 1 1 calc R
Cl1 Cl 0.5000 0.5000 0.5000 0.117(2) Uani 1 2 d SU
Cl1B Cl 0.2738(2) 0.6512(3) 0.7005(3) 0.217(3) Uani 1 1 d U
Cl2B Cl 0.3682(2) 0.5808(3) 0.7370(2) 0.208(3) Uani 1 1 d U

loop_
_atom_site_aniso_label
_atom_site_aniso_U_11
_atom_site_aniso_U_22
_atom_site_aniso_U_33
_atom_site_aniso_U_23
_atom_site_aniso_U_13
_atom_site_aniso_U_12
S1 0.088(2) 0.056(2) 0.157(3) -0.0035(19) 0.102(2) -0.0098(17)
S2 0.085(2) 0.058(2) 0.142(3) -0.0031(18) 0.094(2) -0.0079(17)
S3 0.091(2) 0.057(2) 0.147(3) -0.0136(19) 0.100(2) -0.0166(17)
S4 0.087(2) 0.059(2) 0.148(3) -0.0212(19) 0.096(2) -0.0189(17)
S5 0.064(2) 0.0633(19) 0.120(3) 0.0049(18) 0.074(2) 0.0104(16)
S6 0.0585(19) 0.070(2) 0.105(2) 0.0084(17) 0.0648(19) 0.0156(16)
S7 0.060(2) 0.080(2) 0.105(2) 0.0083(18) 0.065(2) 0.0116(16)
S8 0.063(2) 0.089(2) 0.108(2) 0.0125(19) 0.068(2) 0.0212(17)
S9 0.071(2) 0.0580(19) 0.131(3) 0.0220(18) 0.078(2) 0.0168(17)
S10 0.076(2) 0.0476(19) 0.131(3) 0.0096(18) 0.073(2) 0.0082(16)
S11 0.078(2) 0.078(2) 0.157(3) 0.033(2) 0.075(2) 0.0062(19)
S12 0.080(2) 0.061(2) 0.113(3) 0.0153(18) 0.064(2) 0.0038(17)
N1 0.076(5) 0.049(6) 0.119(6) 0.013(5) 0.083(5) 0.008(4)
N2 0.069(6) 0.073(6) 0.118(6) 0.022(5) 0.080(5) 0.019(5)
N3 0.053(5) 0.046(5) 0.111(6) 0.011(4) 0.066(5) 0.004(4)
C1 0.053(6) 0.051(7) 0.087(7) 0.003(5) 0.057(5) 0.007(5)
C2 0.064(6) 0.067(7) 0.096(7) 0.010(6) 0.061(6) 0.000(5)
C3 0.049(6) 0.045(6) 0.094(7) -0.009(5) 0.051(5) 0.006(5)
C4 0.049(6) 0.044(6) 0.094(7) 0.001(5) 0.046(5) 0.008(5)
C5 0.065(6) 0.075(7) 0.095(7) -0.006(5) 0.064(6) -0.020(5)
C6 0.066(7) 0.065(7) 0.094(7) 0.000(5) 0.054(6) -0.007(5)
C7 0.056(6) 0.051(6) 0.097(7) -0.018(5) 0.055(6) -0.017(5)
C8 0.078(7) 0.051(7) 0.096(7) -0.001(5) 0.064(6) -0.003(5)
C9 0.081(7) 0.072(7) 0.085(7) 0.007(6) 0.062(6) -0.006(6)
C10 0.054(6) 0.091(8) 0.099(7) 0.006(6) 0.061(6) -0.001(5)
C11 0.068(6) 0.065(7) 0.091(7) -0.002(5) 0.060(6) -0.013(5)
C12 0.058(6) 0.064(7) 0.086(7) -0.002(6) 0.051(6) -0.001(5)
C13 0.050(6) 0.048(6) 0.085(7) 0.012(5) 0.045(6) 0.006(5)
C14 0.086(8) 0.057(7) 0.116(9) -0.004(6) 0.078(8) 0.003(6)
C15 0.077(8) 0.044(7) 0.141(10) 0.018(6) 0.079(8) 0.020(6)
C16 0.059(6) 0.061(7) 0.104(7) 0.005(6) 0.060(6) 0.010(5)
C17 0.038(6) 0.044(6) 0.088(7) -0.008(5) 0.043(5) 0.005(5)
C18 0.060(6) 0.047(6) 0.082(7) 0.005(5) 0.058(6) 0.005(5)
C19 0.065(6) 0.044(6) 0.082(7) 0.026(5) 0.054(6) 0.022(5)
C20 0.047(6) 0.061(6) 0.073(6) -0.002(5) 0.042(5) 0.004(5)
C21 0.058(6) 0.055(6) 0.081(7) -0.009(5) 0.049(5) 0.000(5)
C22 0.040(6) 0.055(6) 0.081(7) -0.008(5) 0.041(5) -0.001(5)
C23 0.053(6) 0.070(7) 0.083(7) 0.007(5) 0.050(6) -0.005(5)
C24 0.042(6) 0.064(6) 0.077(7) 0.006(5) 0.042(5) 0.010(5)
C25 0.051(6) 0.062(7) 0.087(7) 0.002(6) 0.043(6) 0.006(5)
C26 0.040(6) 0.062(6) 0.079(7) 0.000(5) 0.043(5) 0.001(5)
C27 0.038(6) 0.045(6) 0.072(7) -0.004(5) 0.038(5) 0.004(5)
C28 0.071(7) 0.054(6) 0.093(7) -0.004(6) 0.061(6) 0.008(6)
C29 0.074(8) 0.057(7) 0.115(9) -0.005(7) 0.071(7) -0.016(6)
C30 0.091(9) 0.076(8) 0.152(10) 0.003(7) 0.098(8) 0.004(7)
C31 0.047(6) 0.067(7) 0.099(7) 0.006(6) 0.059(6) -0.003(5)
C32 0.052(6) 0.076(7) 0.097(7) -0.003(6) 0.058(6) 0.000(5)
C33 0.057(6) 0.062(7) 0.088(7) 0.006(5) 0.055(6) 0.010(5)
C34 0.052(6) 0.089(7) 0.092(7) -0.002(6) 0.056(6) 0.016(6)
C35 0.083(7) 0.058(7) 0.104(7) 0.022(6) 0.069(6) 0.009(5)
C36 0.074(7) 0.075(7) 0.094(7) 0.010(6) 0.064(6) 0.008(6)
C37 0.075(7) 0.067(7) 0.102(8) 0.035(6) 0.053(6) 0.020(6)
C38 0.080(7) 0.108(8) 0.103(8) 0.013(6) 0.062(6) -0.018(6)
C39 0.108(8) 0.091(8) 0.109(8) 0.026(6) 0.073(7) 0.017(7)
C40 0.078(7) 0.092(8) 0.099(8) 0.007(6) 0.055(6) -0.026(6)
C41 0.077(7) 0.079(7) 0.101(8) 0.016(6) 0.056(6) 0.007(6)
C42 0.065(7) 0.068(7) 0.100(8) 0.010(6) 0.055(6) -0.006(6)
C43 0.074(7) 0.078(7) 0.113(8) 0.010(6) 0.066(6) -0.001(6)
C44 0.083(8) 0.081(8) 0.145(10) 0.037(8) 0.090(8) 0.033(7)
C45 0.072(8) 0.078(8) 0.116(9) 0.001(7) 0.071(7) 0.025(6)
N1A 0.073(7) 0.076(7) 0.081(8) 0.000 0.054(6) 0.000
C1A 0.097(8) 0.076(7) 0.092(7) -0.008(6) 0.058(6) -0.006(6)
C2A 0.096(8) 0.088(7) 0.083(7) -0.005(6) 0.057(6) -0.024(6)
C3A 0.100(8) 0.094(8) 0.119(8) -0.023(7) 0.066(6) -0.014(7)
C4A 0.146(12) 0.090(10) 0.179(13) -0.024(9) 0.077(10) -0.004(9)
C5A 0.089(7) 0.063(7) 0.087(7) -0.010(5) 0.063(6) -0.013(6)
C6A 0.083(7) 0.085(7) 0.094(7) -0.008(6) 0.061(6) -0.008(6)
C7A 0.086(7) 0.102(8) 0.102(7) -0.019(6) 0.070(6) 0.000(6)
C8A 0.086(9) 0.082(8) 0.142(10) -0.039(8) 0.077(8) -0.024(7)
C1B 0.184(11) 0.203(12) 0.188(11) 0.013(8) 0.124(9) 0.014(8)
Cl1 0.122(4) 0.055(3) 0.269(6) 0.051(3) 0.169(4) 0.036(3)
Cl1B 0.216(5) 0.299(7) 0.225(5) 0.132(5) 0.183(5) 0.132(5)
Cl2B 0.184(5) 0.308(7) 0.146(4) 0.031(4) 0.112(4) 0.100(5)

loop_
_atom_type_symbol
_atom_type_description
_atom_type_scat_dispersion_real
_atom_type_scat_dispersion_imag
_atom_type_scat_source
C C 0.0033 0.0016 'International Tables Vol C Tables 4.2.6.8 and 6.1.1.4'
H H 0.0000 0.0000 'International Tables Vol C Tables 4.2.6.8 and 6.1.1.4'
N N 0.0061 0.0033 'International Tables Vol C Tables 4.2.6.8 and 6.1.1.4'
S S 0.1246 0.1234 'International Tables Vol C Tables 4.2.6.8 and 6.1.1.4'
Cl Cl 0.1484 0.1585 'International Tables Vol C Tables 4.2.6.8 and 6.1.1.4'

loop_
_geom_angle_atom_site_label_1
_geom_angle_atom_site_label_2
_geom_angle_atom_site_label_3
_geom_angle
_geom_angle_site_symmetry_1
_geom_angle_site_symmetry_3
C5 S1 C2 92.6(5) . .
C3 S2 C5 95.5(5) . .
C7 S3 C6 95.6(5) . .
C6 S4 C12 94.7(5) . .
C20 S5 C17 93.0(5) . .
C18 S6 C20 93.5(5) . .
C21 S7 C22 94.6(5) . .
C27 S8 C21 95.5(5) . .
C35 S9 C32 93.1(5) . .
C35 S10 C33 92.4(5) . .
C36 S11 C37 93.8(6) . .
C42 S12 C36 95.6(6) . .
C1 N1 C4 111.5(8) . .
C19 N2 C16 113.6(9) . .
C31 N3 C34 112.4(9) . .
N1 C1 C2 104.3(9) . .
N1 C1 C43 120.4(10) . 5_666
C2 C1 C43 134.9(11) . 5_666
C1 C2 C3 112.1(10) . .
C1 C2 S1 131.3(10) . .
C3 C2 S1 116.6(9) . .
C4 C3 C2 105.7(9) . .
C4 C3 S2 136.3(9) . .
C2 C3 S2 118.0(9) . .
C3 C4 N1 106.4(9) . .
C3 C4 C13 131.1(10) . .
N1 C4 C13 122.5(10) . .
C6 C5 S2 124.3(8) . .
C6 C5 S1 118.9(8) . .
S2 C5 S1 116.7(6) . .
C5 C6 S3 122.3(9) . .
C5 C6 S4 122.3(8) . .
S3 C6 S4 115.3(6) . .
C12 C7 C8 118.5(10) . .
C12 C7 S3 117.3(8) . .
C8 C7 S3 124.2(9) . .
C9 C8 C7 121.3(11) . .
C8 C9 C10 118.8(11) . .
C9 C10 C11 124.0(10) . .
C12 C11 C10 113.9(10) . .
C7 C12 C11 123.5(10) . .
C7 C12 S4 116.8(9) . .
C11 C12 S4 119.6(9) . .
C14 C13 C4 110.7(8) . .
C14 C13 C16 109.9(8) . .
C4 C13 C16 110.3(9) . .
C14 C13 C15 106.1(9) . .
C4 C13 C15 109.9(8) . .
C16 C13 C15 109.9(8) . .
C17 C16 N2 103.0(9) . .
C17 C16 C13 133.3(11) . .
N2 C16 C13 123.7(9) . .
C18 C17 C16 109.7(9) . .
C18 C17 S5 117.9(8) . .
C16 C17 S5 132.4(10) . .
C19 C18 C17 109.8(9) . .
C19 C18 S6 132.7(9) . .
C17 C18 S6 117.5(8) . .
N2 C19 C18 103.9(9) . .
N2 C19 C28 123.4(10) . .
C18 C19 C28 132.7(10) . .
C21 C20 S5 121.3(8) . .
C21 C20 S6 120.6(8) . .
S5 C20 S6 118.1(6) . .
C20 C21 S7 122.3(8) . .
C20 C21 S8 122.2(8) . .
S7 C21 S8 115.4(6) . .
C27 C22 C23 120.1(9) . .
C27 C22 S7 117.2(8) . .
C23 C22 S7 122.7(9) . .
C24 C23 C22 119.4(10) . .
C23 C24 C25 119.4(10) . .
C24 C25 C26 123.4(10) . .
C27 C26 C25 117.1(10) . .
C22 C27 C26 120.5(9) . .
C22 C27 S8 116.8(8) . .
C26 C27 S8 122.7(9) . .
C19 C28 C31 110.3(9) . .
C19 C28 C29 111.5(9) . .
C31 C28 C29 108.9(9) . .
C19 C28 C30 111.1(9) . .
C31 C28 C30 108.4(9) . .
C29 C28 C30 106.5(9) . .
N3 C31 C32 105.8(9) . .
N3 C31 C28 123.4(10) . .
C32 C31 C28 130.9(10) . .
C31 C32 C33 109.1(9) . .
C31 C32 S9 135.9(9) . .
C33 C32 S9 114.9(9) . .
C34 C33 C32 106.2(9) . .
C34 C33 S10 134.0(9) . .
C32 C33 S10 119.6(8) . .
N3 C34 C33 106.3(9) . .
N3 C34 C43 121.3(10) . .
C33 C34 C43 132.3(11) . .
C36 C35 S10 121.2(9) . .
C36 C35 S9 120.3(9) . .
S10 C35 S9 118.4(6) . .
C35 C36 S11 124.7(9) . .
C35 C36 S12 120.3(9) . .
S11 C36 S12 115.0(6) . .
C38 C37 C42 122.7(11) . .
C38 C37 S11 118.5(10) . .
C42 C37 S11 118.8(9) . .
C37 C38 C39 117.7(12) . .
C40 C39 C38 117.8(12) . .
C41 C40 C39 121.8(12) . .
C40 C41 C42 121.2(12) . .
C37 C42 C41 118.7(11) . .
C37 C42 S12 116.8(9) . .
C41 C42 S12 124.5(10) . .
C44 C43 C1 110.7(10) . 5_666
C44 C43 C34 110.4(9) . .
C1 C43 C34 111.9(10) 5_666 .
C44 C43 C45 107.2(10) . .
C1 C43 C45 107.1(9) 5_666 .
C34 C43 C45 109.4(10) . .
C5A N1A C5A 108.7(11) 2 .
C5A N1A C1A 105.3(6) 2 .
C5A N1A C1A 112.7(6) . .
C5A N1A C1A 112.7(6) 2 2
C5A N1A C1A 105.3(6) . 2
C1A N1A C1A 112.1(12) . 2
C2A C1A N1A 113.8(9) . .
C3A C2A C1A 108.8(10) . .
C2A C3A C4A 109.8(11) . .
C6A C5A N1A 114.5(8) . .
C7A C6A C5A 109.8(9) . .
C8A C7A C6A 113.2(10) . .
Cl1B C1B Cl2B 110.0(10) . .

loop_
_geom_bond_atom_site_label_1
_geom_bond_atom_site_label_2
_geom_bond_distance
_geom_bond_site_symmetry_2
S1 C5 1.785(10) .
S1 C2 1.804(10) .
S2 C3 1.724(10) .
S2 C5 1.746(11) .
S3 C7 1.743(11) .
S3 C6 1.759(11) .
S4 C6 1.756(11) .
S4 C12 1.776(11) .
S5 C20 1.734(10) .
S5 C17 1.756(10) .
S6 C18 1.735(10) .
S6 C20 1.756(10) .
S7 C21 1.742(10) .
S7 C22 1.769(10) .
S8 C27 1.742(9) .
S8 C21 1.751(10) .
S9 C35 1.765(11) .
S9 C32 1.758(11) .
S10 C35 1.729(11) .
S10 C33 1.740(10) .
S11 C36 1.738(11) .
S11 C37 1.751(12) .
S12 C42 1.699(12) .
S12 C36 1.782(11) .
N1 C1 1.347(11) .
N1 C4 1.402(11) .
N2 C19 1.360(11) .
N2 C16 1.396(12) .
N3 C31 1.346(11) .
N3 C34 1.367(12) .
C1 C2 1.368(12) .
C1 C43 1.516(14) 5_666
C2 C3 1.386(12) .
C3 C4 1.373(12) .
C4 C13 1.525(13) .
C5 C6 1.350(12) .
C7 C12 1.367(13) .
C7 C8 1.381(12) .
C8 C9 1.352(13) .
C9 C10 1.356(13) .
C10 C11 1.408(13) .
C11 C12 1.394(13) .
C13 C14 1.521(12) .
C13 C16 1.544(13) .
C13 C15 1.586(13) .
C16 C17 1.384(12) .
C17 C18 1.370(12) .
C18 C19 1.385(12) .
C19 C28 1.487(13) .
C20 C21 1.379(12) .
C22 C27 1.359(12) .
C22 C23 1.414(12) .
C23 C24 1.354(12) .
C24 C25 1.333(12) .
C25 C26 1.398(12) .
C26 C27 1.375(11) .
C28 C31 1.522(13) .
C28 C29 1.505(12) .
C28 C30 1.571(13) .
C31 C32 1.401(13) .
C32 C33 1.399(12) .
C33 C34 1.414(13) .
C34 C43 1.530(14) .
C35 C36 1.360(12) .
C37 C38 1.363(14) .
C37 C42 1.358(13) .
C38 C39 1.455(15) .
C39 C40 1.365(14) .
C40 C41 1.347(14) .
C41 C42 1.376(13) .
C43 C44 1.512(14) .
C43 C1 1.516(14) 5_666
C43 C45 1.622(14) .
N1A C5A 1.544(11) 2
N1A C5A 1.544(11) .
N1A C1A 1.557(12) .
N1A C1A 1.557(11) 2
C1A C2A 1.530(14) .
C2A C3A 1.491(14) .
C3A C4A 1.569(15) .
C5A C6A 1.509(13) .
C6A C7A 1.526(13) .
C7A C8A 1.452(13) .
C1B Cl1B 1.745(18) .
C1B Cl2B 1.785(18) .

loop_
_geom_hbond_atom_site_label_D
_geom_hbond_atom_site_label_H
_geom_hbond_atom_site_label_A
_geom_hbond_distance_DH
_geom_hbond_distance_HA
_geom_hbond_distance_DA
_geom_hbond_angle_DHA
N1 H1N Cl1 0.88 2.40 3.272(8) 168
N2 H2N Cl1 0.88 2.40 3.279(8) 178
N3 H3N Cl1 0.88 2.38 3.261(8) 179

loop_
_geom_torsion_atom_site_label_1
_geom_torsion_atom_site_label_2
_geom_torsion_atom_site_label_3
_geom_torsion_atom_site_label_4
_geom_torsion
_geom_torsion_site_symmetry_1
_geom_torsion_site_symmetry_4
C4 N1 C1 C2 -1.6(11) . .
C4 N1 C1 C43 -175.2(9) . 5_666
N1 C1 C2 C3 1.8(12) . .
C43 C1 C2 C3 174.0(11) 5_666 .
N1 C1 C2 S1 -176.6(8) . .
C43 C1 C2 S1 -4(2) 5_666 .
C5 S1 C2 C1 -175.9(11) . .
C5 S1 C2 C3 5.7(9) . .
C1 C2 C3 C4 -1.4(12) . .
S1 C2 C3 C4 177.3(7) . .
C1 C2 C3 S2 178.7(7) . .
S1 C2 C3 S2 -2.6(12) . .
C5 S2 C3 C4 178.1(12) . .
C5 S2 C3 C2 -2.1(9) . .
C2 C3 C4 N1 0.4(11) . .
S2 C3 C4 N1 -179.8(8) . .
C2 C3 C4 C13 -177.8(10) . .
S2 C3 C4 C13 2.0(19) . .
C1 N1 C4 C3 0.8(12) . .
C1 N1 C4 C13 179.2(9) . .
C3 S2 C5 C6 -177.5(10) . .
C3 S2 C5 S1 6.2(7) . .
C2 S1 C5 C6 176.3(9) . .
C2 S1 C5 S2 -7.1(7) . .
S2 C5 C6 S3 -176.9(6) . .
S1 C5 C6 S3 -0.6(14) . .
S2 C5 C6 S4 -0.5(15) . .
S1 C5 C6 S4 175.8(6) . .
C7 S3 C6 C5 174.2(10) . .
C7 S3 C6 S4 -2.4(7) . .
C12 S4 C6 C5 -172.6(10) . .
C12 S4 C6 S3 4.0(7) . .
C6 S3 C7 C12 -1.0(9) . .
C6 S3 C7 C8 179.9(10) . .
C12 C7 C8 C9 0.1(16) . .
S3 C7 C8 C9 179.1(9) . .
C7 C8 C9 C10 -0.4(17) . .
C8 C9 C10 C11 0.5(17) . .
C9 C10 C11 C12 -0.3(16) . .
C8 C7 C12 C11 0.2(16) . .
S3 C7 C12 C11 -178.9(8) . .
C8 C7 C12 S4 -176.8(8) . .
S3 C7 C12 S4 4.1(12) . .
C10 C11 C12 C7 -0.1(15) . .
C10 C11 C12 S4 176.8(7) . .
C6 S4 C12 C7 -4.8(9) . .
C6 S4 C12 C11 178.1(9) . .
C3 C4 C13 C14 3.7(15) . .
N1 C4 C13 C14 -174.3(9) . .
C3 C4 C13 C16 -118.1(12) . .
N1 C4 C13 C16 63.9(12) . .
C3 C4 C13 C15 120.6(12) . .
N1 C4 C13 C15 -57.4(12) . .
C19 N2 C16 C17 0.0(12) . .
C19 N2 C16 C13 180.0(9) . .
C14 C13 C16 C17 -13.3(16) . .
C4 C13 C16 C17 109.0(13) . .
C15 C13 C16 C17 -129.7(12) . .
C14 C13 C16 N2 166.7(9) . .
C4 C13 C16 N2 -71.0(12) . .
C15 C13 C16 N2 50.3(13) . .
N2 C16 C17 C18 0.0(11) . .
C13 C16 C17 C18 180.0(11) . .
N2 C16 C17 S5 179.4(8) . .
C13 C16 C17 S5 -0.6(18) . .
C20 S5 C17 C18 -0.7(9) . .
C20 S5 C17 C16 180.0(10) . .
C16 C17 C18 C19 0.0(12) . .
S5 C17 C18 C19 -179.5(7) . .
C16 C17 C18 S6 -179.8(7) . .
S5 C17 C18 S6 0.7(11) . .
C20 S6 C18 C19 179.9(11) . .
C20 S6 C18 C17 -0.4(9) . .
C16 N2 C19 C18 0.0(12) . .
C16 N2 C19 C28 179.9(9) . .
C17 C18 C19 N2 0.0(12) . .
S6 C18 C19 N2 179.7(8) . .
C17 C18 C19 C28 -179.8(11) . .
S6 C18 C19 C28 -0.1(19) . .
C17 S5 C20 C21 -179.3(9) . .
C17 S5 C20 S6 0.4(6) . .
C18 S6 C20 C21 179.6(8) . .
C18 S6 C20 S5 -0.1(7) . .
S5 C20 C21 S7 2.5(13) . .
S6 C20 C21 S7 -177.2(5) . .
S5 C20 C21 S8 178.9(5) . .
S6 C20 C21 S8 -0.8(12) . .
C22 S7 C21 C20 -177.6(9) . .
C22 S7 C21 S8 5.8(6) . .
C27 S8 C21 C20 176.8(9) . .
C27 S8 C21 S7 -6.6(6) . .
C21 S7 C22 C27 -2.5(9) . .
C21 S7 C22 C23 178.4(9) . .
C27 C22 C23 C24 1.0(15) . .
S7 C22 C23 C24 -179.9(8) . .
C22 C23 C24 C25 2.5(15) . .
C23 C24 C25 C26 -3.1(16) . .
C24 C25 C26 C27 0.0(15) . .
C23 C22 C27 C26 -4.1(15) . .
S7 C22 C27 C26 176.7(7) . .
C23 C22 C27 S8 177.5(7) . .
S7 C22 C27 S8 -1.7(11) . .
C25 C26 C27 C22 3.6(14) . .
C25 C26 C27 S8 -178.1(7) . .
C21 S8 C27 C22 4.9(9) . .
C21 S8 C27 C26 -173.5(8) . .
N2 C19 C28 C31 -68.7(13) . .
C18 C19 C28 C31 111.1(13) . .
N2 C19 C28 C29 170.1(9) . .
C18 C19 C28 C29 -10.1(17) . .
N2 C19 C28 C30 51.5(14) . .
C18 C19 C28 C30 -128.7(12) . .
C34 N3 C31 C32 1.6(12) . .
C34 N3 C31 C28 -179.0(9) . .
C19 C28 C31 N3 69.3(12) . .
C29 C28 C31 N3 -168.0(9) . .
C30 C28 C31 N3 -52.5(13) . .
C19 C28 C31 C32 -111.4(13) . .
C29 C28 C31 C32 11.3(16) . .
C30 C28 C31 C32 126.8(12) . .
N3 C31 C32 C33 -3.1(12) . .
C28 C31 C32 C33 177.5(10) . .
N3 C31 C32 S9 -180.0(8) . .
C28 C31 C32 S9 0.7(19) . .
C35 S9 C32 C31 -174.4(12) . .
C35 S9 C32 C33 8.9(9) . .
C31 C32 C33 C34 3.5(12) . .
S9 C32 C33 C34 -179.0(7) . .
C31 C32 C33 S10 179.7(7) . .
S9 C32 C33 S10 -2.8(11) . .
C35 S10 C33 C34 169.8(11) . .
C35 S10 C33 C32 -5.2(9) . .
C31 N3 C34 C33 0.5(12) . .
C31 N3 C34 C43 -178.4(9) . .
C32 C33 C34 N3 -2.4(11) . .
S10 C33 C34 N3 -177.9(8) . .
C32 C33 C34 C43 176.4(11) . .
S10 C33 C34 C43 0.9(19) . .
C33 S10 C35 C36 -171.7(10) . .
C33 S10 C35 S9 11.7(7) . .
C32 S9 C35 C36 170.4(9) . .
C32 S9 C35 S10 -13.1(7) . .
S10 C35 C36 S11 -176.3(6) . .
S9 C35 C36 S11 0.1(14) . .
S10 C35 C36 S12 1.7(14) . .
S9 C35 C36 S12 178.2(6) . .
C37 S11 C36 C35 177.6(10) . .
C37 S11 C36 S12 -0.5(7) . .
C42 S12 C36 C35 -178.9(9) . .
C42 S12 C36 S11 -0.7(7) . .
C36 S11 C37 C38 179.4(10) . .
C36 S11 C37 C42 1.9(11) . .
C42 C37 C38 C39 -3.2(19) . .
S11 C37 C38 C39 179.5(9) . .
C37 C38 C39 C40 4.8(18) . .
C38 C39 C40 C41 -2.9(19) . .
C39 C40 C41 C42 -1(2) . .
C38 C37 C42 C41 -0.4(19) . .
S11 C37 C42 C41 176.9(9) . .
C38 C37 C42 S12 179.8(10) . .
S11 C37 C42 S12 -2.8(14) . .
C40 C41 C42 C37 2.5(19) . .
C40 C41 C42 S12 -177.7(10) . .
C36 S12 C42 C37 2.1(11) . .
C36 S12 C42 C41 -177.7(11) . .
N3 C34 C43 C44 -51.7(14) . .
C33 C34 C43 C44 129.7(12) . .
N3 C34 C43 C1 72.1(13) . 5_666
C33 C34 C43 C1 -106.6(14) . 5_666
N3 C34 C43 C45 -169.4(9) . .
C33 C34 C43 C45 11.9(16) . .
C5A N1A C1A C2A 173.7(9) 2 .
C5A N1A C1A C2A 55.3(13) . .
C1A N1A C1A C2A -63.3(8) 2 .
N1A C1A C2A C3A 165.9(10) . .
C1A C2A C3A C4A -81.2(13) . .
C5A N1A C5A C6A -60.5(7) 2 .
C1A N1A C5A C6A 55.8(12) . .
C1A N1A C5A C6A 178.4(9) 2 .
N1A C5A C6A C7A 168.8(9) . .
C5A C6A C7A C8A -77.9(13) . .

loop_
_platon_squeeze_void_nr
_platon_squeeze_void_average_x
_platon_squeeze_void_average_y
_platon_squeeze_void_average_z
_platon_squeeze_void_volume
_platon_squeeze_void_count_electrons
_platon_squeeze_void_content
1 0.304 0.041 0.410 192 57 ' '
2 0.304 -0.041 0.910 192 57 ' '
3 0.696 -0.041 0.590 192 56 ' '
4 0.696 0.041 1.090 192 54 ' '
5 0.000 0.094 0.750 7 1 ' '
6 0.500 0.187 0.250 7 1 ' '
7 0.000 0.312 0.750 7 1 ' '
8 0.196 0.459 0.590 192 56 ' '
9 0.804 0.459 0.910 192 57 ' '
10 0.196 0.541 0.090 192 54 ' '
11 0.500 0.406 0.250 7 2 ' '
12 0.804 0.541 0.410 192 57 ' '
13 0.500 0.594 0.750 7 1 ' '
14 0.000 0.687 0.250 7 1 ' '
15 0.500 0.812 0.750 7 1 ' '
16 0.000 0.906 0.250 7 2 ' '
